data_4322591
loop_
_publ_author_name
'Evelien Rijnberg'
'Bodo Richter'
'Karl-H. Thiele'
'Jaap Boersma'
'Nora Veldman'
'Anthony L. Spek'
'Gerard van Koten'

_publ_section_title
;
 A Homologous Series of Homoleptic Zinc
 Bis(1,4-di-tert-butyl-1,4-diaza-1,3-butadiene) Complexes:
 Kx[Zn(t-BuNCHCHN-t-Bu)2], Zn(t-BuNCHCHN-t-Bu)2, and
 [Zn(t-BuNCHCHN-t-Bu)2](OTf)x (x = 1, 2)
;
_journal_name_full 'Inorganic Chemistry'
_journal_page_first 56
_journal_page_last 63
_journal_paper_doi 10.1021/ic970698q
_journal_volume 37
_journal_year 1998
_chemical_formula_sum 'C25 H48 F3 N4 O3 S Zn'
_chemical_formula_weight 623.13
_chemical_name_systematic
; 
 ? 
;
_space_group_IT_number 19
_symmetry_space_group_name_Hall 'P 2ac 2ab'
_symmetry_space_group_name_H-M 'P 21 21 21'
_atom_sites_solution_hydrogens geom
_atom_sites_solution_primary direct
_atom_sites_solution_secondary difmap
_audit_creation_method SHELXL
_cell_angle_alpha 90.00
_cell_angle_beta 90.00
_cell_angle_gamma 90.00
_cell_formula_units_Z 4
_cell_length_a 10.3077(6)
_cell_length_b 17.1974(6)
_cell_length_c 17.8241(13)
_cell_measurement_temperature 150
_cell_volume 3159.6(3)
_computing_structure_refinement 'SHELXL-96 (Sheldrick, 1996)'
_computing_structure_solution 'SHELXS-96 (Sheldrick, 1990)'
_diffrn_ambient_temperature 150
_diffrn_measurement_device CAD4-T
_diffrn_radiation_monochromator graphite
_diffrn_radiation_source 'Rotating Anode '
_diffrn_radiation_type MoK\a
_diffrn_radiation_wavelength 0.71073
_diffrn_reflns_av_R_equivalents 0.0402
_diffrn_reflns_av_sigmaI/netI 0.0671
_diffrn_reflns_limit_h_max 13
_diffrn_reflns_limit_h_min 0
_diffrn_reflns_limit_k_max 22
_diffrn_reflns_limit_k_min -17
_diffrn_reflns_limit_l_max 23
_diffrn_reflns_limit_l_min -23
_diffrn_reflns_number 11778
_diffrn_reflns_theta_max 27.47
_diffrn_reflns_theta_min 1.65
_exptl_absorpt_coefficient_mu 0.90
_exptl_crystal_density_diffrn 1.310
_refine_diff_density_max 0.656
_refine_diff_density_min -0.607
_refine_diff_density_rms 0.075
_refine_ls_abs_structure_details 'Flack H D (1983), Acta Cryst. A39, 876-881'
_refine_ls_abs_structure_Flack 0.009(12)
_refine_ls_extinction_method none
_refine_ls_goodness_of_fit_all 1.040
_refine_ls_goodness_of_fit_obs 1.073
_refine_ls_matrix_type full
_refine_ls_number_parameters 375
_refine_ls_number_reflns 7232
_refine_ls_number_restraints 0
_refine_ls_restrained_S_all 1.040
_refine_ls_restrained_S_obs 1.073
_refine_ls_R_factor_all 0.0694
_refine_ls_R_factor_obs 0.0483
_refine_ls_shift/esd_max 0.001
_refine_ls_shift/esd_mean 0.000
_refine_ls_structure_factor_coef Fsqd
_refine_ls_weighting_details 'w=1/[\s^2^(Fo^2^)+(0.0513P)^2^+0.6268P] where P=(Fo^2^+2Fc^2^)/3'
_refine_ls_weighting_scheme calc
_refine_ls_wR_factor_all 0.1063
_refine_ls_wR_factor_obs 0.0981
_reflns_number_observed 5845
_reflns_number_total 7232
_reflns_observed_criterion >2sigma(I)
_cod_data_source_file ic970698q_2.cif
_cod_data_source_block s1462
_cod_depositor_comments
;
The following automatic conversions were performed:

'_refine_ls_weighting_scheme' value 'calc
w=1/[\s^2^(Fo^2^)+(0.0513P)^2^+0.6268P] where P=(Fo^2^+2Fc^2^)/3' was
changed to 'calc'. New tag '_refine_ls_weighting_details' was
created. The value of the new tag was set to
'w=1/[\s^2^(Fo^2^)+(0.0513P)^2^+0.6268P] where P=(Fo^2^+2Fc^2^)/3'.

Automatic conversion script
Id: cif_fix_values 3143 2015-03-26 13:38:13Z robertas 
;
_cod_database_code 4322591

loop_
_symmetry_equiv_pos_as_xyz
'x, y, z'
'x+1/2, -y+1/2, -z'
'-x, y+1/2, -z+1/2'
'-x+1/2, -y, z+1/2'

loop_
_atom_site_aniso_label
_atom_site_aniso_U_11
_atom_site_aniso_U_22
_atom_site_aniso_U_33
_atom_site_aniso_U_23
_atom_site_aniso_U_13
_atom_site_aniso_U_12
Zn1 0.01876(17) 0.01848(17) 0.02107(17) 0.00226(16) -0.00113(16) -0.00115(17)
N3 0.0162(14) 0.0172(13) 0.0227(14) -0.0011(11) -0.0009(11) 0.0022(11)
N1 0.0234(15) 0.0215(14) 0.0280(16) 0.0074(12) -0.0033(12) 0.0021(12)
C17 0.033(2) 0.0250(17) 0.0241(17) -0.0017(14) -0.0067(15) -0.0040(16)
N2 0.0190(13) 0.0246(14) 0.0235(14) 0.0017(13) 0.0011(10) -0.0003(13)
C4 0.0219(18) 0.0201(16) 0.0219(17) 0.0009(13) 0.0017(13) 0.0012(13)
N4 0.0188(14) 0.0217(13) 0.0207(12) -0.0001(12) -0.0028(10) -0.0026(13)
C9 0.0204(16) 0.0292(18) 0.042(2) -0.0023(18) 0.0023(14) 0.0019(17)
C3 0.0216(18) 0.0183(16) 0.0285(18) 0.0036(14) 0.0023(15) 0.0012(15)
C13 0.0238(18) 0.0208(18) 0.0239(17) -0.0036(14) -0.0029(14) -0.0022(15)
C1 0.029(2) 0.0281(17) 0.0291(18) 0.0131(15) -0.0032(15) -0.0044(16)
C5 0.0245(19) 0.0260(19) 0.036(2) 0.0026(16) -0.0013(15) 0.0068(16)
C8 0.029(2) 0.039(2) 0.044(2) 0.004(2) 0.0066(19) 0.0096(17)
C7 0.033(2) 0.045(2) 0.043(2) 0.010(2) -0.0094(19) 0.012(2)
C6 0.043(2) 0.024(2) 0.064(3) 0.001(2) 0.001(2) 0.0031(19)
C15 0.0311(19) 0.039(2) 0.0294(19) -0.0104(18) -0.0048(17) -0.0035(17)
C2 0.0240(19) 0.0304(19) 0.0291(19) 0.0067(16) 0.0053(16) -0.0020(16)
C12 0.021(2) 0.039(3) 0.094(4) 0.001(2) 0.000(2) -0.0031(18)
C14 0.033(2) 0.035(2) 0.048(2) -0.010(2) -0.017(2) 0.0033(17)
C16 0.043(2) 0.033(2) 0.039(2) -0.006(2) 0.000(2) -0.0170(18)
C11 0.0257(19) 0.037(2) 0.043(2) 0.000(2) -0.0076(19) 0.0061(16)
S1 0.0310(5) 0.0241(4) 0.0276(4) -0.0002(4) -0.0022(4) -0.0048(4)
O2 0.0277(14) 0.0399(15) 0.0497(17) -0.0095(14) -0.0028(13) -0.0046(13)
F2 0.0688(18) 0.0424(14) 0.087(2) -0.0059(15) -0.0057(18) 0.0237(16)
O4 0.0458(18) 0.0473(17) 0.0325(14) -0.0031(13) -0.0057(12) -0.0104(14)
F1 0.071(2) 0.095(2) 0.0394(14) -0.0242(15) 0.0070(14) 0.0073(18)
O3 0.077(2) 0.0313(15) 0.0525(18) 0.0125(14) -0.0079(17) -0.0157(17)
F3 0.0304(16) 0.126(3) 0.104(3) -0.035(2) 0.0159(17) -0.0045(18)
C25 0.034(2) 0.051(3) 0.050(3) -0.012(2) 0.004(2) 0.001(2)
C22 0.052(4) 0.117(6) 0.103(5) 0.044(4) 0.010(3) 0.044(4)
O1 0.0281(16) 0.0428(17) 0.068(2) 0.0060(15) -0.0084(14) -0.0015(14)
C21 0.057(3) 0.050(3) 0.078(4) 0.000(3) 0.016(3) 0.004(3)
C10 0.045(3) 0.042(2) 0.048(3) 0.002(2) 0.014(2) 0.014(2)
C20 0.072(4) 0.038(2) 0.078(4) -0.002(2) -0.052(3) -0.011(3)
C24 0.053(3) 0.066(4) 0.087(4) 0.001(3) -0.008(3) -0.017(3)
C19 0.052(3) 0.073(4) 0.094(4) -0.058(3) 0.006(3) -0.006(3)
C18 0.109(5) 0.067(4) 0.036(2) -0.008(2) -0.001(3) -0.064(4)
C23 0.068(5) 0.099(6) 0.196(10) 0.014(6) -0.073(6) -0.010(4)

loop_
_atom_site_label
_atom_site_type_symbol
_atom_site_fract_x
_atom_site_fract_y
_atom_site_fract_z
_atom_site_U_iso_or_equiv
_atom_site_thermal_displace_type
_atom_site_occupancy
_atom_site_calc_flag
_atom_site_refinement_flags
_atom_site_disorder_group
Zn1 Zn 0.22322(4) 0.01830(2) 0.04026(2) 0.01943(10) Uani 1 d . .
N3 N 0.1275(3) -0.08443(15) 0.06279(14) 0.0187(6) Uani 1 d . .
N1 N 0.1545(3) 0.10269(16) -0.02329(15) 0.0243(6) Uani 1 d . .
C17 C 0.3003(4) 0.0805(2) 0.20327(18) 0.0273(8) Uani 1 d . .
N2 N 0.3780(2) 0.02052(17) -0.02505(14) 0.0224(6) Uani 1 d . .
C4 C 0.1922(3) -0.04205(19) 0.18335(19) 0.0213(7) Uani 1 d . .
H41 H 0.1955(3) -0.0512(4) 0.2378(20) 0.026 Uiso 1 calc R .
N4 N 0.2391(2) 0.01959(16) 0.15498(13) 0.0204(6) Uani 1 d . .
C9 C 0.5049(3) -0.0212(2) -0.0213(2) 0.0304(8) Uani 1 d . .
C3 C 0.1329(3) -0.0996(2) 0.13257(19) 0.0228(7) Uani 1 d . .
H31 H 0.1005(14) -0.1453(20) 0.1509(8) 0.027 Uiso 1 calc R .
C13 C 0.0670(3) -0.1381(2) 0.00763(19) 0.0228(7) Uani 1 d . .
C1 C 0.2395(4) 0.1147(2) -0.07788(19) 0.0288(8) Uani 1 d . .
H11 H 0.2208(8) 0.1534(16) -0.1181(16) 0.035 Uiso 1 calc R .
C5 C 0.0352(4) 0.1509(2) -0.0185(2) 0.0289(8) Uani 1 d . .
C8 C -0.0427(4) 0.1223(2) 0.0482(2) 0.0372(9) Uani 1 d . .
H81 H 0.0063(16) 0.1275(15) 0.0914(12) 0.056 Uiso 1 calc R .
H82 H -0.0639(24) 0.0704(14) 0.0413(8) 0.056 Uiso 1 calc R .
H83 H -0.1178(24) 0.1514(13) 0.0525(10) 0.056 Uiso 1 calc R .
C7 C -0.0443(4) 0.1427(3) -0.0902(2) 0.0403(10) Uani 1 d . .
H71 H -0.1209(24) 0.1735(15) -0.0863(7) 0.060 Uiso 1 calc R .
H72 H -0.0675(24) 0.0896(14) -0.0973(9) 0.060 Uiso 1 calc R .
H73 H 0.0059(16) 0.1601(16) -0.1319(11) 0.060 Uiso 1 calc R .
C6 C 0.0733(4) 0.2366(2) -0.0057(3) 0.0436(11) Uani 1 d . .
H61 H -0.0037(21) 0.2674(9) 0.0012(17) 0.065 Uiso 1 calc R .
H62 H 0.1205(28) 0.2555(8) -0.0485(13) 0.065 Uiso 1 calc R .
H63 H 0.1270(27) 0.2405(4) 0.0383(15) 0.065 Uiso 1 calc R .
C15 C 0.1745(4) -0.1627(2) -0.0459(2) 0.0332(8) Uani 1 d . .
H151 H 0.2137(20) -0.1159(11) -0.0693(12) 0.050 Uiso 1 calc R .
H152 H 0.1379(10) -0.1967(14) -0.0856(13) 0.050 Uiso 1 calc R .
H153 H 0.2421(20) -0.1917(15) -0.0178(7) 0.050 Uiso 1 calc R .
C2 C 0.3561(4) 0.0723(2) -0.0785(2) 0.0278(8) Uani 1 d . .
H21 H 0.4208(26) 0.0811(4) -0.1182(16) 0.033 Uiso 1 calc R .
C12 C 0.6142(4) 0.0385(3) -0.0109(3) 0.0514(13) Uani 1 d . .
H121 H 0.5998(18) 0.0671(15) 0.0340(15) 0.077 Uiso 1 calc R .
H122 H 0.6152(20) 0.0732(15) -0.0524(14) 0.077 Uiso 1 calc R .
H123 H 0.6951(22) 0.0123(7) -0.0078(19) 0.077 Uiso 1 calc R .
C14 C -0.0361(4) -0.0919(2) -0.0340(2) 0.0389(10) Uani 1 d . .
H141 H -0.1014(22) -0.0769(15) -0.0003(9) 0.058 Uiso 1 calc R .
H142 H -0.0721(22) -0.1228(10) -0.0720(14) 0.058 Uiso 1 calc R .
H143 H 0.0017(11) -0.0475(14) -0.0553(14) 0.058 Uiso 1 calc R .
C16 C 0.0064(4) -0.2099(2) 0.0427(2) 0.0384(9) Uani 1 d . .
H161 H 0.0714(17) -0.2381(11) 0.0702(15) 0.058 Uiso 1 calc R .
H162 H -0.0285(26) -0.2426(12) 0.0039(10) 0.058 Uiso 1 calc R .
H163 H -0.0619(25) -0.1946(4) 0.0762(15) 0.058 Uiso 1 calc R .
C11 C 0.4993(4) -0.0750(2) 0.0458(2) 0.0353(9) Uani 1 d . .
H111 H 0.5772(22) -0.1032(13) 0.0491(9) 0.053 Uiso 1 calc R .
H112 H 0.4293(23) -0.1096(14) 0.0403(8) 0.053 Uiso 1 calc R .
H113 H 0.4879(27) -0.0454(7) 0.0898(11) 0.053 Uiso 1 calc R .
S1 S 0.63065(9) 0.26333(5) 0.30557(5) 0.0276(2) Uani 1 d . .
O2 O 0.5032(3) 0.23214(16) 0.29813(16) 0.0391(7) Uani 1 d . .
F2 F 0.7179(3) 0.12269(15) 0.28677(16) 0.0661(8) Uani 1 d . .
O4 O 0.6837(3) 0.26159(17) 0.37953(14) 0.0418(7) Uani 1 d . .
F1 F 0.6985(3) 0.18677(19) 0.18464(14) 0.0682(8) Uani 1 d . .
O3 O 0.6550(4) 0.33369(17) 0.26486(18) 0.0536(9) Uani 1 d . .
F3 F 0.8548(3) 0.2109(2) 0.2603(2) 0.0871(12) Uani 1 d . .
C25 C 0.7304(5) 0.1925(3) 0.2559(2) 0.0449(10) Uani 1 d . .
C22 C 0.2531(5) 0.3540(4) 0.2737(4) 0.091(2) Uani 1 d . .
H221 H 0.2491(6) 0.3306(12) 0.3247(25) 0.123 Uiso 1 calc R .
H222 H 0.3255(35) 0.3296(13) 0.2452(14) 0.123 Uiso 1 calc R .
O1 O 0.0581(3) 0.41528(17) 0.24539(18) 0.0462(8) Uani 1 d . .
C21 C 0.1269(5) 0.3448(3) 0.2332(3) 0.0617(15) Uani 1 d . .
H211 H 0.1404(7) 0.3372(5) 0.1840(22) 0.083 Uiso 1 calc R .
H212 H 0.0822(20) 0.3042(18) 0.2516(8) 0.083 Uiso 1 calc R .
C10 C 0.5271(4) -0.0678(3) -0.0925(2) 0.0450(11) Uani 1 d . .
H101 H 0.5339(31) -0.0331(9) -0.1343(12) 0.068 Uiso 1 calc R .
H102 H 0.4559(24) -0.1025(16) -0.1002(10) 0.068 Uiso 1 calc R .
H103 H 0.6056(27) -0.0970(16) -0.0879(7) 0.068 Uiso 1 calc R .
C20 C 0.3931(5) 0.0445(3) 0.2583(3) 0.0626(16) Uani 1 d . .
H201 H 0.4346(29) 0.0861(12) 0.2889(17) 0.094 Uiso 1 calc R .
H202 H 0.4612(28) 0.0151(20) 0.2305(8) 0.094 Uiso 1 calc R .
H203 H 0.3449(15) 0.0083(19) 0.2919(17) 0.094 Uiso 1 calc R .
C24 C 0.1400(5) 0.4695(3) 0.2822(4) 0.0683(15) Uani 1 d . .
H241 H 0.1113(12) 0.4760(4) 0.3400(22) 0.092 Uiso 1 calc R .
H242 H 0.1343(6) 0.5254(21) 0.2553(10) 0.092 Uiso 1 calc R .
C19 C 0.1935(5) 0.1225(3) 0.2452(3) 0.0727(19) Uani 1 d . .
H191 H 0.1467(28) 0.0845(13) 0.2788(20) 0.109 Uiso 1 calc R .
H192 H 0.1303(30) 0.1455(20) 0.2081(12) 0.109 Uiso 1 calc R .
H193 H 0.2324(13) 0.1654(21) 0.2766(19) 0.109 Uiso 1 calc R .
C18 C 0.3693(6) 0.1356(3) 0.1514(2) 0.070(2) Uani 1 d . .
H181 H 0.4037(39) 0.1757(19) 0.1785(10) 0.106 Uiso 1 calc R .
H182 H 0.3119(21) 0.1548(20) 0.1171(19) 0.106 Uiso 1 calc R .
H183 H 0.4343(34) 0.1098(11) 0.1271(20) 0.106 Uiso 1 calc R .
C23 C 0.2684(7) 0.4396(4) 0.2777(5) 0.121(4) Uani 1 d . .
H231 H 0.3128(30) 0.4526(10) 0.3167(26) 0.163 Uiso 1 calc R .
H232 H 0.3072(26) 0.4569(12) 0.2382(26) 0.163 Uiso 1 calc R .

loop_
_atom_type_symbol
_atom_type_description
_atom_type_scat_dispersion_real
_atom_type_scat_dispersion_imag
_atom_type_scat_source
C C 0.0033 0.0016 'International Tables Vol C Tables 4.2.6.8 and 6.1.1.4'
H H 0.0000 0.0000 'International Tables Vol C Tables 4.2.6.8 and 6.1.1.4'
N N 0.0061 0.0033 'International Tables Vol C Tables 4.2.6.8 and 6.1.1.4'
O O 0.0106 0.0060 'International Tables Vol C Tables 4.2.6.8 and 6.1.1.4'
F F 0.0171 0.0103 'International Tables Vol C Tables 4.2.6.8 and 6.1.1.4'
S S 0.1246 0.1234 'International Tables Vol C Tables 4.2.6.8 and 6.1.1.4'
Zn Zn 0.2839 1.4301 'International Tables Vol C Tables 4.2.6.8 and 6.1.1.4'

loop_
_geom_angle_atom_site_label_1
_geom_angle_atom_site_label_2
_geom_angle_atom_site_label_3
_geom_angle
_geom_angle_site_symmetry_1
_geom_angle_site_symmetry_3
_geom_angle_publ_flag
N1 Zn1 N2 86.41(12) . . ?
N1 Zn1 N4 126.37(12) . . ?
N2 Zn1 N4 121.53(10) . . ?
N1 Zn1 N3 124.76(11) . . ?
N2 Zn1 N3 121.16(11) . . ?
N4 Zn1 N3 81.57(11) . . ?
C3 N3 C13 122.6(3) . . ?
C3 N3 Zn1 110.2(2) . . ?
C13 N3 Zn1 127.1(2) . . ?
C1 N1 C5 120.1(3) . . ?
C1 N1 Zn1 107.4(2) . . ?
C5 N1 Zn1 132.5(2) . . ?
N4 C17 C18 106.7(3) . . ?
N4 C17 C20 110.8(3) . . ?
C18 C17 C20 111.1(4) . . ?
N4 C17 C19 108.1(3) . . ?
C18 C17 C19 110.3(4) . . ?
C20 C17 C19 109.7(4) . . ?
C2 N2 C9 120.3(3) . . ?
C2 N2 Zn1 107.4(2) . . ?
C9 N2 Zn1 132.2(2) . . ?
N4 C4 C3 118.3(3) . . ?
C4 N4 C17 121.1(3) . . ?
C4 N4 Zn1 111.0(2) . . ?
C17 N4 Zn1 127.9(2) . . ?
N2 C9 C11 107.2(3) . . ?
N2 C9 C10 110.4(3) . . ?
C11 C9 C10 110.1(3) . . ?
N2 C9 C12 109.1(3) . . ?
C11 C9 C12 109.9(3) . . ?
C10 C9 C12 110.1(3) . . ?
N3 C3 C4 118.8(3) . . ?
N3 C13 C16 113.9(3) . . ?
N3 C13 C14 106.9(3) . . ?
C16 C13 C14 109.8(3) . . ?
N3 C13 C15 106.4(3) . . ?
C16 C13 C15 109.3(3) . . ?
C14 C13 C15 110.4(3) . . ?
N1 C1 C2 119.3(3) . . ?
N1 C5 C8 107.6(3) . . ?
N1 C5 C7 110.2(3) . . ?
C8 C5 C7 110.1(3) . . ?
N1 C5 C6 109.3(3) . . ?
C8 C5 C6 109.2(3) . . ?
C7 C5 C6 110.4(3) . . ?
N2 C2 C1 119.3(3) . . ?
O2 S1 O4 115.54(17) . . ?
O2 S1 O3 115.6(2) . . ?
O4 S1 O3 114.73(18) . . ?
O2 S1 C25 102.9(2) . . ?
O4 S1 C25 102.6(2) . . ?
O3 S1 C25 102.7(2) . . ?
F1 C25 F3 108.5(4) . . ?
F1 C25 F2 107.9(4) . . ?
F3 C25 F2 106.6(4) . . ?
F1 C25 S1 112.2(3) . . ?
F3 C25 S1 111.0(3) . . ?
F2 C25 S1 110.4(3) . . ?
C23 C22 C21 102.7(5) . . ?
C24 O1 C21 109.5(4) . . ?
O1 C21 C22 105.7(5) . . ?
O1 C24 C23 106.8(5) . . ?
C24 C23 C22 105.3(5) . . ?

loop_
_geom_bond_atom_site_label_1
_geom_bond_atom_site_label_2
_geom_bond_distance
_geom_bond_site_symmetry_2
_geom_bond_publ_flag
Zn1 N1 1.9726(27) . ?
Zn1 N2 1.9751(26) . ?
Zn1 N4 2.0515(24) . ?
Zn1 N3 2.0628(26) . ?
N3 C3 1.2719(41) . ?
N3 C13 1.4856(41) . ?
N1 C1 1.3253(45) . ?
N1 C5 1.4855(45) . ?
C17 N4 1.4961(42) . ?
C17 C18 1.5024(55) . ?
C17 C20 1.5032(55) . ?
C17 C19 1.5133(60) . ?
N2 C2 1.3232(43) . ?
N2 C9 1.4932(43) . ?
C4 N4 1.2698(42) . ?
C4 C3 1.4738(47) . ?
C9 C11 1.5133(53) . ?
C9 C10 1.5179(54) . ?
C9 C12 1.5359(55) . ?
C13 C16 1.5191(49) . ?
C13 C14 1.5198(51) . ?
C13 C15 1.5229(51) . ?
C1 C2 1.4056(52) . ?
C5 C8 1.5163(52) . ?
C5 C7 1.5246(53) . ?
C5 C6 1.5436(55) . ?
S1 O2 1.4253(28) . ?
S1 O4 1.4273(27) . ?
S1 O3 1.4331(30) . ?
S1 C25 1.8226(45) . ?
F2 C25 1.3274(55) . ?
F1 C25 1.3160(51) . ?
F3 C25 1.3227(56) . ?
C22 C23 1.4830(96) . ?
C22 C21 1.4958(81) . ?
O1 C24 1.4191(58) . ?
O1 C21 1.4206(55) . ?
C24 C23 1.4226(90) . ?
